data_4089470
loop_
_publ_author_name
'Romero, Tom\'as'
'Orenes, Ra\'ul A.'
'T\'arraga, Alberto'
'Molina, Pedro'

_publ_contact_author
;

Dr. A. Tarraga
Departamento de Quimica Organica 
Facultad de Quimica, Universidad de Murcia
Campus de Espinardo, E-30100, Murcia, Spain.

;
_publ_section_title
;
 Preparation, Structural Characterization, Electrochemistry, and Sensing
 Properties toward Anions and Cations of Ferrocene-Triazole Derivatives
;
_journal_issue 20
_journal_name_full Organometallics
_journal_page_first 5740
_journal_paper_doi 10.1021/om4002457
_journal_volume 32
_journal_year 2013
_chemical_formula_sum 'C23 H22 B F4 Fe2 N3'
_chemical_formula_weight 538.95
_space_group_IT_number 14
_space_group_name_Hall '-P 2ybc'
_space_group_name_H-M_alt 'P 1 21/c 1'
_symmetry_cell_setting monoclinic
_symmetry_space_group_name_H-M 'P 1 21/c 1'
_atom_sites_solution_hydrogens geom
_atom_sites_solution_primary direct
_atom_sites_solution_secondary difmap
_audit_creation_method SHELXL-97
_cell_angle_alpha 90.00
_cell_angle_beta 99.183(2)
_cell_angle_gamma 90.00
_cell_formula_units_Z 4
_cell_length_a 25.228(3)
_cell_length_b 8.8195(9)
_cell_length_c 9.5685(10)
_cell_measurement_reflns_used 4349
_cell_measurement_temperature 100(2)
_cell_measurement_theta_max 28.33
_cell_measurement_theta_min 3.16
_cell_volume 2101.7(4)
_computing_cell_refinement 'Bruker SAINT'
_computing_data_collection 'Bruker SMART'
_computing_data_reduction 'Bruker SAINT'
_computing_molecular_graphics 'Bruker SHELXTL'
_computing_publication_material 'Bruker SHELXTL'
_computing_structure_refinement 'SHELXL-97 (Sheldrick, 1997)'
_computing_structure_solution 'SHELXS-97 (Sheldrick, 1990)'
_diffrn_ambient_temperature 100(2)
_diffrn_detector_area_resol_mean 8.26
_diffrn_measured_fraction_theta_full 0.998
_diffrn_measured_fraction_theta_max 0.917
_diffrn_measurement_device_type 'Bruker SMART APEX CCD'
_diffrn_measurement_method \w-scan
_diffrn_radiation_monochromator graphite
_diffrn_radiation_source 'fine-focus sealed tube'
_diffrn_radiation_type MoK\a
_diffrn_radiation_wavelength 0.71073
_diffrn_reflns_av_R_equivalents 0.0368
_diffrn_reflns_av_sigmaI/netI 0.0412
_diffrn_reflns_limit_h_max 32
_diffrn_reflns_limit_h_min -33
_diffrn_reflns_limit_k_max 10
_diffrn_reflns_limit_k_min -11
_diffrn_reflns_limit_l_max 12
_diffrn_reflns_limit_l_min -12
_diffrn_reflns_number 16367
_diffrn_reflns_theta_full 26.00
_diffrn_reflns_theta_max 28.81
_diffrn_reflns_theta_min 2.45
_exptl_absorpt_coefficient_mu 1.433
_exptl_absorpt_correction_T_max 0.9189
_exptl_absorpt_correction_T_min 0.7340
_exptl_absorpt_correction_type multi-scan
_exptl_absorpt_process_details SADABS
_exptl_crystal_colour orange
_exptl_crystal_density_diffrn 1.703
_exptl_crystal_density_method 'not measured'
_exptl_crystal_description lath
_exptl_crystal_F_000 1096
_exptl_crystal_size_max 0.23
_exptl_crystal_size_mid 0.15
_exptl_crystal_size_min 0.06
_refine_diff_density_max 0.497
_refine_diff_density_min -0.424
_refine_diff_density_rms 0.077
_refine_ls_extinction_method none
_refine_ls_goodness_of_fit_ref 1.040
_refine_ls_hydrogen_treatment 'Me rigid, others riding'
_refine_ls_matrix_type full
_refine_ls_number_parameters 299
_refine_ls_number_reflns 5032
_refine_ls_number_restraints 0
_refine_ls_restrained_S_all 1.040
_refine_ls_R_factor_all 0.0481
_refine_ls_R_factor_gt 0.0374
_refine_ls_shift/su_max 0.001
_refine_ls_shift/su_mean 0.000
_refine_ls_structure_factor_coef Fsqd
_refine_ls_weighting_details 'calc w=1/[\s^2^(Fo^2^)+(0.0428P)^2^+0.6297P] where P=(Fo^2^+2Fc^2^)/3'
_refine_ls_weighting_scheme calc
_refine_ls_wR_factor_gt 0.0857
_refine_ls_wR_factor_ref 0.0902
_reflns_number_gt 4176
_reflns_number_total 5032
_reflns_threshold_expression >2sigma(I)
_cod_data_source_file om4002457_si_002.cif
_cod_data_source_block tr9mesi_compound_4
_cod_depositor_comments
;
The following automatic conversions were performed:

data item '_symmetry_cell_setting' value 'Monoclinic' was changed to
'monoclinic' in accordance with the
/home/saulius/struct/COD-crude-data/automatic-downloads/DataCite-retrospective/ACS/depositions/lib/dictionaries/cif_core.dic
dictionary named 'cif_core.dic' version 2.4.2 last updated on
2011-04-26.

Automatic conversion script
Id: cif_fix_values 6909 2019-04-08 15:41:33Z antanas 
;
_cod_original_sg_symbol_H-M 'P 21/c'
_cod_database_code 4089470

loop_
_symmetry_equiv_pos_as_xyz
'x, y, z'
'-x, y+1/2, -z+1/2'
'-x, -y, -z'
'x, -y-1/2, z-1/2'

loop_
_atom_site_label
_atom_site_type_symbol
_atom_site_fract_x
_atom_site_fract_y
_atom_site_fract_z
_atom_site_U_iso_or_equiv
_atom_site_adp_type
_atom_site_occupancy
_atom_site_symmetry_multiplicity
_atom_site_calc_flag
_atom_site_refinement_flags
Fe1 Fe 0.407820(11) 0.51677(3) 0.63841(3) 0.01384(9) Uani 1 1 d .
Fe2 Fe 0.097534(11) 0.49831(3) 0.32371(3) 0.01581(9) Uani 1 1 d .
N1 N 0.20449(7) 0.52230(19) 0.52500(17) 0.0152(4) Uani 1 1 d .
N2 N 0.21206(7) 0.4449(2) 0.64461(17) 0.0172(4) Uani 1 1 d .
N3 N 0.26221(7) 0.39827(19) 0.65603(17) 0.0154(3) Uani 1 1 d .
C1 C 0.34203(8) 0.4142(2) 0.5288(2) 0.0144(4) Uani 1 1 d .
C2 C 0.36818(8) 0.5036(2) 0.4349(2) 0.0168(4) Uani 1 1 d .
H2 H 0.3526 0.5852 0.3780 0.020 Uiso 1 1 calc R
C3 C 0.42129(8) 0.4491(2) 0.4418(2) 0.0191(4) Uani 1 1 d .
H3 H 0.4476 0.4882 0.3906 0.023 Uiso 1 1 calc R
C4 C 0.42851(8) 0.3257(2) 0.5386(2) 0.0186(4) Uani 1 1 d .
H4 H 0.4605 0.2681 0.5627 0.022 Uiso 1 1 calc R
C5 C 0.38000(8) 0.3029(2) 0.5933(2) 0.0170(4) Uani 1 1 d .
H5 H 0.3737 0.2280 0.6601 0.020 Uiso 1 1 calc R
C6 C 0.40575(8) 0.7400(2) 0.6934(2) 0.0197(4) Uani 1 1 d .
H6 H 0.3890 0.8199 0.6360 0.024 Uiso 1 1 calc R
C7 C 0.45957(9) 0.6899(2) 0.6997(2) 0.0223(5) Uani 1 1 d .
H7 H 0.4851 0.7303 0.6469 0.027 Uiso 1 1 calc R
C8 C 0.46859(9) 0.5685(3) 0.7990(2) 0.0256(5) Uani 1 1 d .
H8 H 0.5012 0.5138 0.8239 0.031 Uiso 1 1 calc R
C9 C 0.42026(10) 0.5439(3) 0.8542(2) 0.0242(5) Uani 1 1 d .
H9 H 0.4149 0.4701 0.9229 0.029 Uiso 1 1 calc R
C10 C 0.38136(9) 0.6491(2) 0.7885(2) 0.0216(5) Uani 1 1 d .
H10 H 0.3453 0.6573 0.8051 0.026 Uiso 1 1 calc R
C11 C 0.15320(8) 0.5872(2) 0.4766(2) 0.0163(4) Uani 1 1 d .
C12 C 0.14207(8) 0.6925(2) 0.3637(2) 0.0186(4) Uani 1 1 d .
H12 H 0.1669 0.7325 0.3084 0.022 Uiso 1 1 calc R
C13 C 0.08648(9) 0.7260(3) 0.3500(2) 0.0220(5) Uani 1 1 d .
H13 H 0.0674 0.7938 0.2829 0.026 Uiso 1 1 calc R
C14 C 0.06399(9) 0.6416(3) 0.4528(2) 0.0231(5) Uani 1 1 d .
H14 H 0.0274 0.6435 0.4658 0.028 Uiso 1 1 calc R
C15 C 0.10564(8) 0.5536(3) 0.5332(2) 0.0201(4) Uani 1 1 d .
H15 H 0.1023 0.4865 0.6090 0.024 Uiso 1 1 calc R
C16 C 0.13092(9) 0.3608(3) 0.1891(2) 0.0269(5) Uani 1 1 d .
H16 H 0.1670 0.3646 0.1726 0.032 Uiso 1 1 calc R
C17 C 0.08738(10) 0.4424(3) 0.1135(2) 0.0304(5) Uani 1 1 d .
H17 H 0.0890 0.5103 0.0372 0.036 Uiso 1 1 calc R
C18 C 0.04083(10) 0.4050(3) 0.1717(3) 0.0311(6) Uani 1 1 d .
H18 H 0.0057 0.4436 0.1416 0.037 Uiso 1 1 calc R
C19 C 0.05597(9) 0.2998(3) 0.2829(2) 0.0264(5) Uani 1 1 d .
H19 H 0.0327 0.2554 0.3404 0.032 Uiso 1 1 calc R
C20 C 0.11166(9) 0.2726(3) 0.2933(2) 0.0244(5) Uani 1 1 d .
H20 H 0.1324 0.2065 0.3588 0.029 Uiso 1 1 calc R
C21 C 0.24874(8) 0.5259(2) 0.4608(2) 0.0154(4) Uani 1 1 d .
H21 H 0.2524 0.5749 0.3744 0.018 Uiso 1 1 calc R
C22 C 0.28701(8) 0.4443(2) 0.5465(2) 0.0139(4) Uani 1 1 d .
C23 C 0.28441(8) 0.3076(2) 0.7800(2) 0.0196(4) Uani 1 1 d .
H23A H 0.2590 0.3066 0.8476 0.023 Uiso 1 1 calc R
H23B H 0.3185 0.3519 0.8250 0.023 Uiso 1 1 calc R
H23C H 0.2905 0.2035 0.7502 0.023 Uiso 1 1 calc R
B1 B 0.26178(11) 0.5610(3) 0.0485(3) 0.0243(5) Uani 1 1 d .
F1 F 0.31290(7) 0.50638(17) 0.1000(2) 0.0499(5) Uani 1 1 d .
F2 F 0.24558(8) 0.66033(18) 0.14574(15) 0.0530(5) Uani 1 1 d .
F3 F 0.26272(5) 0.63378(15) -0.07849(13) 0.0290(3) Uani 1 1 d .
F4 F 0.22712(6) 0.43674(19) 0.02896(16) 0.0403(4) Uani 1 1 d .

loop_
_atom_site_aniso_label
_atom_site_aniso_U_11
_atom_site_aniso_U_22
_atom_site_aniso_U_33
_atom_site_aniso_U_23
_atom_site_aniso_U_13
_atom_site_aniso_U_12
Fe1 0.01271(15) 0.01258(16) 0.01560(15) -0.00188(11) 0.00033(11) 0.00027(11)
Fe2 0.01081(15) 0.02058(18) 0.01576(16) 0.00021(11) 0.00124(12) -0.00030(11)
N1 0.0142(8) 0.0160(9) 0.0149(8) -0.0005(6) 0.0007(7) -0.0010(7)
N2 0.0153(9) 0.0196(9) 0.0159(8) 0.0007(7) -0.0002(7) 0.0000(7)
N3 0.0142(8) 0.0168(9) 0.0141(8) 0.0008(7) -0.0014(7) -0.0003(7)
C1 0.0133(10) 0.0150(10) 0.0136(9) -0.0013(7) -0.0018(8) -0.0010(8)
C2 0.0183(10) 0.0170(11) 0.0146(9) -0.0001(8) 0.0013(8) 0.0006(8)
C3 0.0189(11) 0.0206(11) 0.0185(10) -0.0024(8) 0.0053(8) 0.0012(9)
C4 0.0189(11) 0.0160(10) 0.0197(10) -0.0055(8) -0.0011(8) 0.0051(8)
C5 0.0191(11) 0.0133(10) 0.0172(9) -0.0021(8) -0.0014(8) 0.0017(8)
C6 0.0221(11) 0.0145(10) 0.0224(10) -0.0046(8) 0.0034(9) -0.0001(8)
C7 0.0198(11) 0.0175(11) 0.0298(11) -0.0069(9) 0.0043(9) -0.0047(9)
C8 0.0215(11) 0.0225(12) 0.0286(12) -0.0081(10) -0.0088(9) 0.0019(9)
C9 0.0370(13) 0.0190(11) 0.0150(10) -0.0035(8) -0.0008(9) -0.0057(10)
C10 0.0237(11) 0.0209(11) 0.0209(10) -0.0090(9) 0.0059(9) -0.0030(9)
C11 0.0143(10) 0.0173(10) 0.0162(9) -0.0031(8) -0.0007(8) 0.0010(8)
C12 0.0173(10) 0.0176(11) 0.0203(10) 0.0001(8) 0.0013(8) 0.0003(8)
C13 0.0191(11) 0.0226(12) 0.0232(11) 0.0004(9) 0.0002(9) 0.0062(9)
C14 0.0175(11) 0.0283(13) 0.0242(11) -0.0035(9) 0.0057(9) 0.0056(9)
C15 0.0193(11) 0.0257(12) 0.0161(10) -0.0019(8) 0.0050(8) 0.0036(9)
C16 0.0258(12) 0.0310(13) 0.0257(11) -0.0119(10) 0.0099(10) -0.0038(10)
C17 0.0431(15) 0.0288(13) 0.0180(11) -0.0005(10) 0.0012(10) -0.0075(11)
C18 0.0215(12) 0.0340(14) 0.0333(13) -0.0055(11) -0.0089(10) -0.0036(10)
C19 0.0224(12) 0.0276(13) 0.0298(12) -0.0046(10) 0.0054(10) -0.0095(10)
C20 0.0297(13) 0.0208(12) 0.0215(11) -0.0047(9) 0.0003(9) 0.0008(9)
C21 0.0138(10) 0.0161(10) 0.0158(9) -0.0013(8) 0.0013(8) 0.0002(8)
C22 0.0166(10) 0.0116(10) 0.0128(9) -0.0023(7) 0.0000(8) -0.0033(8)
C23 0.0198(11) 0.0231(11) 0.0149(9) 0.0065(8) 0.0003(8) 0.0017(9)
B1 0.0292(14) 0.0235(14) 0.0196(12) 0.0020(10) 0.0018(10) 0.0024(11)
F1 0.0420(10) 0.0304(9) 0.0672(12) 0.0107(7) -0.0219(9) 0.0021(7)
F2 0.1014(15) 0.0359(9) 0.0272(8) 0.0005(7) 0.0277(9) 0.0133(9)
F3 0.0357(8) 0.0313(8) 0.0221(6) 0.0066(6) 0.0112(6) 0.0065(6)
F4 0.0365(9) 0.0472(10) 0.0408(9) -0.0032(7) 0.0171(7) -0.0168(7)

loop_
_atom_type_symbol
_atom_type_description
_atom_type_scat_dispersion_real
_atom_type_scat_dispersion_imag
_atom_type_scat_source
C C 0.0033 0.0016 'International Tables Vol C Tables 4.2.6.8 and 6.1.1.4'
H H 0.0000 0.0000 'International Tables Vol C Tables 4.2.6.8 and 6.1.1.4'
B B 0.0013 0.0007 'International Tables Vol C Tables 4.2.6.8 and 6.1.1.4'
N N 0.0061 0.0033 'International Tables Vol C Tables 4.2.6.8 and 6.1.1.4'
F F 0.0171 0.0103 'International Tables Vol C Tables 4.2.6.8 and 6.1.1.4'
Fe Fe 0.3463 0.8444 'International Tables Vol C Tables 4.2.6.8 and 6.1.1.4'

loop_
_geom_angle_atom_site_label_1
_geom_angle_atom_site_label_2
_geom_angle_atom_site_label_3
_geom_angle
C1 Fe1 C7 156.67(9)
C1 Fe1 C5 41.51(8)
C7 Fe1 C5 160.23(9)
C1 Fe1 C6 120.71(8)
C7 Fe1 C6 40.80(8)
C5 Fe1 C6 157.95(8)
C1 Fe1 C8 160.53(9)
C7 Fe1 C8 40.94(9)
C5 Fe1 C8 124.00(9)
C6 Fe1 C8 68.73(9)
C1 Fe1 C10 106.60(8)
C7 Fe1 C10 68.61(9)
C5 Fe1 C10 122.57(8)
C6 Fe1 C10 40.81(8)
C8 Fe1 C10 68.51(9)
C1 Fe1 C4 68.91(8)
C7 Fe1 C4 123.59(9)
C5 Fe1 C4 40.73(8)
C6 Fe1 C4 159.10(8)
C8 Fe1 C4 108.59(9)
C10 Fe1 C4 159.23(9)
C1 Fe1 C2 41.17(8)
C7 Fe1 C2 120.74(9)
C5 Fe1 C2 69.24(8)
C6 Fe1 C2 105.76(8)
C8 Fe1 C2 157.46(9)
C10 Fe1 C2 122.45(9)
C4 Fe1 C2 68.35(8)
C1 Fe1 C9 123.58(9)
C7 Fe1 C9 68.54(9)
C5 Fe1 C9 108.29(9)
C6 Fe1 C9 68.54(9)
C8 Fe1 C9 40.60(9)
C10 Fe1 C9 40.63(9)
C4 Fe1 C9 123.81(9)
C2 Fe1 C9 159.62(9)
C1 Fe1 C3 68.79(8)
C7 Fe1 C3 106.85(9)
C5 Fe1 C3 68.78(8)
C6 Fe1 C3 122.11(9)
C8 Fe1 C3 122.72(9)
C10 Fe1 C3 158.49(9)
C4 Fe1 C3 40.60(8)
C2 Fe1 C3 40.40(8)
C9 Fe1 C3 159.17(9)
C11 Fe2 C15 41.08(8)
C11 Fe2 C14 68.21(8)
C15 Fe2 C14 40.93(8)
C11 Fe2 C18 178.85(9)
C15 Fe2 C18 138.10(9)
C14 Fe2 C18 111.66(10)
C11 Fe2 C19 138.33(9)
C15 Fe2 C19 111.09(9)
C14 Fe2 C19 113.30(9)
C18 Fe2 C19 40.57(10)
C11 Fe2 C16 112.21(9)
C15 Fe2 C16 140.64(9)
C14 Fe2 C16 177.96(9)
C18 Fe2 C16 67.97(10)
C19 Fe2 C16 67.82(9)
C11 Fe2 C17 140.31(9)
C15 Fe2 C17 178.57(9)
C14 Fe2 C17 138.10(10)
C18 Fe2 C17 40.53(10)
C19 Fe2 C17 68.07(9)
C16 Fe2 C17 40.37(10)
C11 Fe2 C13 67.84(8)
C15 Fe2 C13 68.87(9)
C14 Fe2 C13 40.68(8)
C18 Fe2 C13 112.86(10)
C19 Fe2 C13 141.87(9)
C16 Fe2 C13 137.41(9)
C17 Fe2 C13 111.01(9)
C11 Fe2 C12 40.79(8)
C15 Fe2 C12 69.57(8)
C14 Fe2 C12 68.77(9)
C18 Fe2 C12 140.33(9)
C19 Fe2 C12 177.61(9)
C16 Fe2 C12 110.15(9)
C17 Fe2 C12 111.32(9)
C13 Fe2 C12 40.50(8)
C11 Fe2 C20 111.31(9)
C15 Fe2 C20 112.27(9)
C14 Fe2 C20 141.66(9)
C18 Fe2 C20 68.04(10)
C19 Fe2 C20 40.35(9)
C16 Fe2 C20 40.27(9)
C17 Fe2 C20 67.92(10)
C13 Fe2 C20 177.37(8)
C12 Fe2 C20 137.28(9)
N2 N1 C21 112.89(17)
N2 N1 C11 119.23(16)
C21 N1 C11 127.86(17)
N3 N2 N1 103.72(15)
N2 N3 C22 113.27(16)
N2 N3 C23 118.37(16)
C22 N3 C23 128.36(17)
C2 C1 C5 107.58(17)
C2 C1 C22 121.21(18)
C5 C1 C22 131.21(18)
C2 C1 Fe1 70.01(11)
C5 C1 Fe1 69.45(11)
C22 C1 Fe1 125.28(14)
C3 C2 C1 108.17(18)
C3 C2 Fe1 70.10(12)
C1 C2 Fe1 68.82(11)
C2 C3 C4 108.17(18)
C2 C3 Fe1 69.50(11)
C4 C3 Fe1 69.40(11)
C5 C4 C3 108.68(18)
C5 C4 Fe1 69.24(11)
C3 C4 Fe1 70.01(12)
C4 C5 C1 107.40(18)
C4 C5 Fe1 70.03(12)
C1 C5 Fe1 69.04(11)
C7 C6 C10 107.8(2)
C7 C6 Fe1 69.33(12)
C10 C6 Fe1 69.69(12)
C6 C7 C8 108.16(19)
C6 C7 Fe1 69.87(12)
C8 C7 Fe1 69.83(13)
C9 C8 C7 107.9(2)
C9 C8 Fe1 70.10(12)
C7 C8 Fe1 69.23(12)
C8 C9 C10 108.0(2)
C8 C9 Fe1 69.30(12)
C10 C9 Fe1 69.35(12)
C9 C10 C6 108.16(19)
C9 C10 Fe1 70.02(12)
C6 C10 Fe1 69.50(11)
C12 C11 N1 124.79(17)
C12 C11 C15 110.44(18)
N1 C11 C15 124.77(18)
C12 C11 Fe2 70.84(12)
N1 C11 Fe2 124.84(14)
C15 C11 Fe2 70.36(12)
C11 C12 C13 106.26(18)
C11 C12 Fe2 68.37(12)
C13 C12 Fe2 69.68(12)
C12 C13 C14 108.92(19)
C12 C13 Fe2 69.82(12)
C14 C13 Fe2 69.45(12)
C13 C14 C15 108.47(18)
C13 C14 Fe2 69.87(12)
C15 C14 Fe2 69.49(11)
C11 C15 C14 105.92(19)
C11 C15 Fe2 68.56(11)
C14 C15 Fe2 69.58(12)
C20 C16 C17 108.4(2)
C20 C16 Fe2 70.07(12)
C17 C16 Fe2 69.86(13)
C16 C17 C18 107.8(2)
C16 C17 Fe2 69.77(13)
C18 C17 Fe2 69.58(13)
C17 C18 C19 107.9(2)
C17 C18 Fe2 69.89(13)
C19 C18 Fe2 69.82(13)
C20 C19 C18 108.0(2)
C20 C19 Fe2 70.04(13)
C18 C19 Fe2 69.61(13)
C16 C20 C19 107.9(2)
C16 C20 Fe2 69.66(13)
C19 C20 Fe2 69.61(13)
N1 C21 C22 105.60(18)
N3 C22 C21 104.52(17)
N3 C22 C1 126.87(18)
C21 C22 C1 128.60(18)
F3 B1 F2 110.3(2)
F3 B1 F1 109.2(2)
F2 B1 F1 109.7(2)
F3 B1 F4 110.2(2)
F2 B1 F4 109.9(2)
F1 B1 F4 107.5(2)

loop_
_geom_bond_atom_site_label_1
_geom_bond_atom_site_label_2
_geom_bond_distance
Fe1 C1 2.0291(19)
Fe1 C7 2.034(2)
Fe1 C5 2.035(2)
Fe1 C6 2.041(2)
Fe1 C8 2.042(2)
Fe1 C10 2.043(2)
Fe1 C4 2.045(2)
Fe1 C2 2.045(2)
Fe1 C9 2.052(2)
Fe1 C3 2.053(2)
Fe2 C11 2.018(2)
Fe2 C15 2.042(2)
Fe2 C14 2.043(2)
Fe2 C18 2.043(2)
Fe2 C19 2.046(2)
Fe2 C16 2.046(2)
Fe2 C17 2.047(2)
Fe2 C13 2.049(2)
Fe2 C12 2.050(2)
Fe2 C20 2.052(2)
N1 N2 1.320(2)
N1 C21 1.358(2)
N1 C11 1.423(3)
N2 N3 1.318(2)
N3 C22 1.365(2)
N3 C23 1.466(2)
C1 C2 1.432(3)
C1 C5 1.440(3)
C1 C22 1.449(3)
C2 C3 1.415(3)
C3 C4 1.422(3)
C4 C5 1.420(3)
C6 C7 1.420(3)
C6 C10 1.424(3)
C7 C8 1.425(3)
C8 C9 1.420(3)
C9 C10 1.422(3)
C11 C12 1.418(3)
C11 C15 1.424(3)
C12 C13 1.419(3)
C13 C14 1.422(3)
C14 C15 1.428(3)
C16 C20 1.411(3)
C16 C17 1.412(3)
C17 C18 1.417(3)
C18 C19 1.418(3)
C19 C20 1.413(3)
C21 C22 1.368(3)
B1 F3 1.378(3)
B1 F2 1.386(3)
B1 F1 1.391(3)
B1 F4 1.396(3)

loop_
_geom_hbond_atom_site_label_D
_geom_hbond_atom_site_label_H
_geom_hbond_atom_site_label_A
_geom_hbond_distance_DH
_geom_hbond_distance_HA
_geom_hbond_distance_DA
_geom_hbond_angle_DHA
_geom_hbond_site_symmetry_A
C21 H21 F2 0.95 2.29 3.228(2) 167.5 .
C16 H16 F4 0.95 2.29 3.142(3) 148.5 .
C10 H10 F3 0.95 2.52 3.437(2) 161.3 1_556
C23 H23A F4 0.98 2.33 3.188(2) 145.9 1_556
C6 H6 F1 0.95 2.44 3.259(3) 144.6 4_576
C23 H23C F1 0.98 2.46 3.397(3) 159.1 4_566
